data_7045708
loop_
_publ_author_name
'Dong, Shunxi'
'Wang, Long'
'Wang, Tongdao'
'Daniliuc, Constantin G.'
'Brinkk\"otter, Melanie'
'Eckert, Hellmut'
'Kehr, Gerald'
'Erker, Gerhard'

_publ_section_title
;
 Formation and reactions of active five-membered phosphane/borane
 frustrated Lewis pair ring systems.
;
_journal_issue 13
_journal_name_full 'Dalton transactions (Cambridge, England : 2003)'
_journal_page_first 4449
_journal_page_last 4454
_journal_paper_doi 10.1039/c8dt00672e
_journal_volume 47
_journal_year 2018
_chemical_formula_sum 'C42 H45 B F5 P'
_chemical_formula_weight 686.56
_space_group_crystal_system triclinic
_space_group_IT_number 2
_space_group_name_Hall '-P 1'
_space_group_name_H-M_alt 'P -1'
_symmetry_space_group_name_Hall '-P 1'
_symmetry_space_group_name_H-M 'P -1'
_atom_sites_solution_hydrogens geom
_audit_update_record
;
2017-12-18 deposited with the CCDC.
2018-02-21 downloaded from the CCDC.
;
_cell_angle_alpha 74.415(3)
_cell_angle_beta 78.609(3)
_cell_angle_gamma 79.231(3)
_cell_formula_units_Z 2
_cell_length_a 11.1225(6)
_cell_length_b 11.7795(6)
_cell_length_c 14.5374(8)
_cell_measurement_reflns_used 9889
_cell_measurement_temperature 100.(2)
_cell_measurement_theta_max 66.8240
_cell_measurement_theta_min 3.1950
_cell_volume 1780.34(17)
_computing_cell_refinement 'SAINT V8.37A (Bruker AXS Inc., 2015)'
_computing_data_collection 'APEX3 v2016.1-0 (Bruker AXS Inc., 2016)'
_computing_data_reduction 'SAINT V8.37A (Bruker AXS Inc., 2015)'
_computing_molecular_graphics 'APEX3 v2016.1-0 (Bruker AXS Inc., 2016)'
_computing_publication_material 'APEX3 v2016.1-0 (Bruker AXS Inc., 2016)'
_computing_structure_refinement 'SHELXL-2014/7 (Sheldrick, 2014)'
_computing_structure_solution 'SHELXL-2014/7 (Sheldrick, 2014)'
_diffrn_ambient_temperature 100.(2)
_diffrn_detector_area_resol_mean 8.3333
_diffrn_measured_fraction_theta_full 0.989
_diffrn_measured_fraction_theta_max 0.989
_diffrn_measurement_device_type 'Kappa CCD APEXII'
_diffrn_measurement_method 'phi / omega scans'
_diffrn_radiation_monochromator graphite
_diffrn_radiation_type CuK\a
_diffrn_radiation_wavelength 1.54178
_diffrn_reflns_av_R_equivalents 0.0469
_diffrn_reflns_av_unetI/netI 0.0334
_diffrn_reflns_limit_h_max 13
_diffrn_reflns_limit_h_min -13
_diffrn_reflns_limit_k_max 13
_diffrn_reflns_limit_k_min -14
_diffrn_reflns_limit_l_max 17
_diffrn_reflns_limit_l_min -17
_diffrn_reflns_number 31225
_diffrn_reflns_theta_full 66.97
_diffrn_reflns_theta_max 66.97
_diffrn_reflns_theta_min 3.94
_diffrn_source 'fine-focus sealed tube'
_diffrn_source_type 'fine-focus sealed tube'
_exptl_absorpt_coefficient_mu 1.148
_exptl_absorpt_correction_T_max 0.94
_exptl_absorpt_correction_T_min 0.83
_exptl_absorpt_correction_type multi-scan
_exptl_absorpt_process_details
;
Bruker AXS (2014). SADABS, Version 2014/5, Bruker AXS Inc., Madison, Wisconsin,
USA.
;
_exptl_crystal_colour colourless
_exptl_crystal_density_diffrn 1.281
_exptl_crystal_density_method 'not measured'
_exptl_crystal_description prism
_exptl_crystal_F_000 724
_exptl_crystal_size_max 0.220
_exptl_crystal_size_mid 0.180
_exptl_crystal_size_min 0.050
_refine_diff_density_max 0.340
_refine_diff_density_min -0.299
_refine_ls_extinction_method none
_refine_ls_goodness_of_fit_ref 1.064
_refine_ls_hydrogen_treatment constr
_refine_ls_matrix_type full
_refine_ls_number_parameters 452
_refine_ls_number_reflns 6274
_refine_ls_number_restraints 0
_refine_ls_restrained_S_all 1.064
_refine_ls_R_factor_all 0.0451
_refine_ls_R_factor_gt 0.0376
_refine_ls_shift/su_max 0.000
_refine_ls_shift/su_mean 0.000
_refine_ls_structure_factor_coef Fsqd
_refine_ls_weighting_details 'w=1/[\s^2^(Fo^2^)+(0.0470P)^2^+0.6378P] where P=(Fo^2^+2Fc^2^)/3'
_refine_ls_weighting_scheme calc
_refine_ls_wR_factor_gt 0.0933
_refine_ls_wR_factor_ref 0.0971
_reflns_number_gt 5350
_reflns_number_total 6274
_reflns_threshold_expression 'I > 2\s(I)'
_cod_data_source_file c8dt00672e2.cif
_cod_data_source_block erk8872
_cod_depositor_comments 'Adding full bibliography for 7045699--7045710.cif.'
_cod_database_code 7045708

loop_
_space_group_symop_operation_xyz
'x, y, z'
'-x, -y, -z'

loop_
_atom_site_type_symbol
_atom_site_label
_atom_site_fract_x
_atom_site_fract_y
_atom_site_fract_z
_atom_site_U_iso_or_equiv
_atom_site_adp_type
_atom_site_calc_flag
_atom_site_refinement_flags_adp
_atom_site_refinement_flags_posn
_atom_site_occupancy
B B1 0.54996(17) 0.61792(17) 0.57568(13) 0.0171(4) Uani d . . 1
C C1 0.36549(15) 0.77700(14) 0.56821(11) 0.0162(3) Uani d . . 1
P P1 0.40599(4) 0.72034(4) 0.69080(3) 0.01432(11) Uani d . . 1
C C2 0.44886(15) 0.71113(14) 0.51671(11) 0.0167(3) Uani d . . 1
H H2 0.4487 0.7186 0.45 0.02 Uiso calc U R 1
C C3 0.57189(15) 0.70121(14) 0.64907(11) 0.0165(3) Uani d . . 1
H H3 0.5987 0.7785 0.6097 0.02 Uiso calc U R 1
C C4 0.65741(16) 0.64067(16) 0.72326(13) 0.0230(4) Uani d . . 1
H H4A 0.6291 0.5658 0.7619 0.034 Uiso calc U R 1
H H4B 0.6561 0.6931 0.7657 0.034 Uiso calc U R 1
H H4C 0.742 0.6241 0.6899 0.034 Uiso calc U R 1
C C5 0.40371(15) 0.55785(14) 0.72630(12) 0.0164(3) Uani d . . 1
C C6 0.47967(15) 0.51650(15) 0.65535(12) 0.0175(3) Uani d . . 1
H H6 0.4913 0.4357 0.6519 0.021 Uiso calc U R 1
C C11 0.32651(15) 0.78633(14) 0.79126(11) 0.0151(3) Uani d . . 1
C C12 0.39386(15) 0.84954(14) 0.83106(12) 0.0164(3) Uani d . . 1
C C13 0.36788(15) 0.83903(15) 0.93071(12) 0.0183(3) Uani d . . 1
H H13 0.4196 0.8713 0.959 0.022 Uiso calc U R 1
C C14 0.27129(15) 0.78445(14) 0.99072(12) 0.0175(3) Uani d . . 1
C C15 0.19170(15) 0.74807(14) 0.94563(12) 0.0170(3) Uani d . . 1
H H15 0.1168 0.7234 0.9833 0.02 Uiso calc U R 1
C C16 0.21479(15) 0.74548(14) 0.84835(11) 0.0154(3) Uani d . . 1
C C17 0.47374(16) 0.95009(15) 0.77580(12) 0.0191(4) Uani d . . 1
C C18 0.39251(18) 1.06489(16) 0.79725(13) 0.0267(4) Uani d . . 1
H H18A 0.4359 1.1335 0.7648 0.04 Uiso calc U R 1
H H18B 0.3766 1.058 0.8671 0.04 Uiso calc U R 1
H H18C 0.3137 1.0757 0.7734 0.04 Uiso calc U R 1
C C19 0.59617(17) 0.93521(17) 0.81460(14) 0.0278(4) Uani d . . 1
H H19A 0.6482 0.8619 0.8031 0.042 Uiso calc U R 1
H H19B 0.5787 0.9306 0.8842 0.042 Uiso calc U R 1
H H19C 0.6397 1.0036 0.7813 0.042 Uiso calc U R 1
C C20 0.50498(16) 0.97263(15) 0.66551(12) 0.0210(4) Uani d . . 1
H H20A 0.4372 0.9547 0.6401 0.032 Uiso calc U R 1
H H20B 0.5816 0.9213 0.6481 0.032 Uiso calc U R 1
H H20C 0.5161 1.0562 0.6378 0.032 Uiso calc U R 1
C C21 0.24529(16) 0.77816(16) 1.09929(12) 0.0216(4) Uani d . . 1
C C22 0.36693(18) 0.75300(19) 1.14067(13) 0.0299(4) Uani d . . 1
H H22A 0.4145 0.6784 1.1281 0.045 Uiso calc U R 1
H H22B 0.3485 0.7462 1.2105 0.045 Uiso calc U R 1
H H22C 0.4155 0.8184 1.1098 0.045 Uiso calc U R 1
C C23 0.1747(2) 0.8987(2) 1.11417(15) 0.0385(5) Uani d . . 1
H H23A 0.2256 0.9616 1.0808 0.058 Uiso calc U R 1
H H23B 0.1565 0.8961 1.1834 0.058 Uiso calc U R 1
H H23C 0.097 0.9152 1.0878 0.058 Uiso calc U R 1
C C24 0.1672(2) 0.6801(2) 1.15523(13) 0.0360(5) Uani d . . 1
H H24A 0.0844 0.7003 1.1367 0.054 Uiso calc U R 1
H H24B 0.1604 0.6727 1.2248 0.054 Uiso calc U R 1
H H24C 0.207 0.6043 1.14 0.054 Uiso calc U R 1
C C25 0.10283(15) 0.71398(14) 0.81447(12) 0.0171(3) Uani d . . 1
C C26 0.00505(16) 0.82654(16) 0.81066(13) 0.0222(4) Uani d . . 1
H H26A 0.0381 0.8938 0.7627 0.033 Uiso calc U R 1
H H26B -0.0148 0.8447 0.8744 0.033 Uiso calc U R 1
H H26C -0.0702 0.8124 0.7925 0.033 Uiso calc U R 1
C C27 0.04649(16) 0.60871(15) 0.88735(12) 0.0209(4) Uani d . . 1
H H27A -0.0176 0.5868 0.8604 0.031 Uiso calc U R 1
H H27B 0.0096 0.6319 0.9478 0.031 Uiso calc U R 1
H H27C 0.1116 0.5405 0.9001 0.031 Uiso calc U R 1
C C28 0.12443(15) 0.68729(15) 0.71476(12) 0.0189(3) Uani d . . 1
H H28A 0.046 0.6752 0.7002 0.028 Uiso calc U R 1
H H28B 0.1847 0.6151 0.7143 0.028 Uiso calc U R 1
H H28C 0.1563 0.7544 0.6658 0.028 Uiso calc U R 1
C C31 0.27197(14) 0.87853(14) 0.53169(11) 0.0165(3) Uani d . . 1
C C32 0.22462(15) 0.97075(15) 0.57765(12) 0.0203(4) Uani d . . 1
H H32 0.2449 0.9652 0.6393 0.024 Uiso calc U R 1
C C33 0.14832(16) 1.07062(16) 0.53516(13) 0.0242(4) Uani d . . 1
H H33 0.1183 1.1331 0.5673 0.029 Uiso calc U R 1
C C34 0.11592(16) 1.07945(16) 0.44601(13) 0.0251(4) Uani d . . 1
H H34 0.0653 1.1484 0.416 0.03 Uiso calc U R 1
C C35 0.15827(15) 0.98631(16) 0.40112(13) 0.0232(4) Uani d . . 1
H H35 0.1345 0.9907 0.3408 0.028 Uiso calc U R 1
C C36 0.23468(15) 0.88706(15) 0.44309(12) 0.0187(3) Uani d . . 1
H H36 0.2623 0.8238 0.4115 0.022 Uiso calc U R 1
C C41 0.35085(15) 0.48291(14) 0.81954(12) 0.0176(3) Uani d . . 1
C C42 0.37029(15) 0.49679(15) 0.90760(12) 0.0201(4) Uani d . . 1
H H42 0.41 0.5611 0.9087 0.024 Uiso calc U R 1
C C43 0.33213(16) 0.41757(17) 0.99364(13) 0.0257(4) Uani d . . 1
H H43 0.346 0.4279 1.0531 0.031 Uiso calc U R 1
C C44 0.27386(17) 0.32349(16) 0.99328(14) 0.0292(4) Uani d . . 1
H H44 0.2476 0.2696 1.0523 0.035 Uiso calc U R 1
C C45 0.25412(17) 0.30841(16) 0.90657(14) 0.0270(4) Uani d . . 1
H H45 0.214 0.2441 0.9061 0.032 Uiso calc U R 1
C C46 0.29272(16) 0.38700(15) 0.82015(13) 0.0216(4) Uani d . . 1
H H46 0.2795 0.3755 0.7609 0.026 Uiso calc U R 1
C C51 0.68210(15) 0.57863(15) 0.51297(11) 0.0167(3) Uani d . . 1
C C52 0.73574(15) 0.65910(15) 0.43371(12) 0.0190(4) Uani d . . 1
F F52 0.67589(9) 0.77103(9) 0.40636(7) 0.0268(2) Uani d . . 1
C C53 0.84970(16) 0.63402(16) 0.37950(12) 0.0209(4) Uani d . . 1
F F53 0.89539(9) 0.71760(10) 0.30372(7) 0.0307(3) Uani d . . 1
C C54 0.91725(15) 0.52289(16) 0.40311(13) 0.0209(4) Uani d . . 1
F F54 1.02861(9) 0.49640(10) 0.35156(8) 0.0287(2) Uani d . . 1
C C55 0.87008(15) 0.43945(15) 0.48170(13) 0.0198(4) Uani d . . 1
F F55 0.93646(9) 0.33112(9) 0.50747(8) 0.0289(2) Uani d . . 1
C C56 0.75579(15) 0.46929(15) 0.53449(11) 0.0175(3) Uani d . . 1
F F56 0.71860(9) 0.38364(8) 0.61315(7) 0.0233(2) Uani d . . 1

loop_
_atom_site_aniso_label
_atom_site_aniso_U_11
_atom_site_aniso_U_22
_atom_site_aniso_U_33
_atom_site_aniso_U_12
_atom_site_aniso_U_13
_atom_site_aniso_U_23
B1 0.0176(9) 0.0174(9) 0.0158(9) -0.0011(7) -0.0013(7) -0.0051(7)
C1 0.0165(8) 0.0167(8) 0.0147(8) -0.0042(6) -0.0018(6) -0.0018(6)
P1 0.0141(2) 0.0148(2) 0.0132(2) -0.00099(16) -0.00126(15) -0.00312(16)
C2 0.0183(8) 0.0182(8) 0.0130(8) -0.0049(7) -0.0021(6) -0.0017(6)
C3 0.0157(8) 0.0175(8) 0.0157(8) -0.0010(6) -0.0008(6) -0.0051(7)
C4 0.0197(9) 0.0268(9) 0.0233(9) 0.0016(7) -0.0059(7) -0.0090(8)
C5 0.0157(8) 0.0161(8) 0.0172(8) -0.0011(6) -0.0037(7) -0.0036(7)
C6 0.0174(8) 0.0172(8) 0.0181(8) 0.0005(7) -0.0044(7) -0.0056(7)
C11 0.0160(8) 0.0135(8) 0.0140(8) 0.0012(6) -0.0032(6) -0.0020(6)
C12 0.0149(8) 0.0143(8) 0.0187(8) 0.0009(6) -0.0033(7) -0.0030(7)
C13 0.0199(8) 0.0181(8) 0.0178(8) -0.0019(7) -0.0050(7) -0.0051(7)
C14 0.0183(8) 0.0151(8) 0.0173(8) 0.0027(6) -0.0023(7) -0.0043(7)
C15 0.0151(8) 0.0164(8) 0.0172(8) -0.0003(6) 0.0009(6) -0.0041(6)
C16 0.0147(8) 0.0121(7) 0.0176(8) 0.0012(6) -0.0030(6) -0.0021(6)
C17 0.0197(8) 0.0179(8) 0.0197(9) -0.0039(7) -0.0034(7) -0.0034(7)
C18 0.0352(10) 0.0194(9) 0.0237(9) -0.0021(8) -0.0015(8) -0.0053(7)
C19 0.0252(10) 0.0293(10) 0.0297(10) -0.0099(8) -0.0071(8) -0.0023(8)
C20 0.0242(9) 0.0170(8) 0.0210(9) -0.0065(7) 0.0003(7) -0.0033(7)
C21 0.0224(9) 0.0263(9) 0.0156(8) -0.0007(7) -0.0013(7) -0.0072(7)
C22 0.0285(10) 0.0428(12) 0.0170(9) -0.0039(9) -0.0037(8) -0.0054(8)
C23 0.0457(12) 0.0424(12) 0.0281(11) 0.0120(10) -0.0083(9) -0.0201(9)
C24 0.0393(12) 0.0537(13) 0.0161(9) -0.0197(10) 0.0005(8) -0.0045(9)
C25 0.0140(8) 0.0190(8) 0.0177(8) -0.0013(7) -0.0030(7) -0.0038(7)
C26 0.0170(8) 0.0223(9) 0.0255(9) -0.0008(7) -0.0044(7) -0.0033(7)
C27 0.0178(8) 0.0215(9) 0.0223(9) -0.0044(7) -0.0018(7) -0.0030(7)
C28 0.0148(8) 0.0225(9) 0.0198(8) -0.0035(7) -0.0040(7) -0.0044(7)
C31 0.0128(8) 0.0184(8) 0.0163(8) -0.0040(6) -0.0009(6) -0.0005(7)
C32 0.0168(8) 0.0225(9) 0.0214(9) -0.0010(7) -0.0044(7) -0.0050(7)
C33 0.0206(9) 0.0197(9) 0.0319(10) 0.0005(7) -0.0054(8) -0.0068(8)
C34 0.0182(9) 0.0212(9) 0.0298(10) 0.0024(7) -0.0064(8) 0.0024(8)
C35 0.0172(8) 0.0307(10) 0.0189(9) -0.0020(7) -0.0053(7) -0.0003(7)
C36 0.0161(8) 0.0205(8) 0.0182(8) -0.0020(7) -0.0009(7) -0.0043(7)
C41 0.0145(8) 0.0162(8) 0.0183(8) 0.0024(6) 0.0001(7) -0.0027(7)
C42 0.0160(8) 0.0196(8) 0.0217(9) 0.0035(7) -0.0015(7) -0.0049(7)
C43 0.0218(9) 0.0318(10) 0.0161(9) 0.0065(8) -0.0003(7) -0.0022(8)
C44 0.0242(10) 0.0238(9) 0.0251(10) 0.0040(8) 0.0052(8) 0.0071(8)
C45 0.0223(9) 0.0163(9) 0.0352(11) -0.0014(7) 0.0038(8) -0.0011(8)
C46 0.0206(9) 0.0193(9) 0.0227(9) -0.0007(7) 0.0003(7) -0.0051(7)
C51 0.0172(8) 0.0195(8) 0.0150(8) -0.0015(7) -0.0042(7) -0.0061(7)
C52 0.0186(8) 0.0193(8) 0.0185(8) 0.0008(7) -0.0033(7) -0.0055(7)
F52 0.0226(5) 0.0217(5) 0.0271(6) 0.0008(4) 0.0002(4) 0.0039(4)
C53 0.0199(9) 0.0261(9) 0.0160(8) -0.0067(7) 0.0010(7) -0.0042(7)
F53 0.0256(6) 0.0359(6) 0.0239(5) -0.0087(5) 0.0066(4) -0.0005(5)
C54 0.0117(8) 0.0303(9) 0.0243(9) -0.0033(7) 0.0009(7) -0.0150(8)
F54 0.0154(5) 0.0376(6) 0.0349(6) -0.0038(4) 0.0058(4) -0.0187(5)
C55 0.0164(8) 0.0188(8) 0.0268(9) 0.0028(7) -0.0073(7) -0.0105(7)
F55 0.0204(5) 0.0214(5) 0.0431(6) 0.0042(4) -0.0037(5) -0.0104(5)
C56 0.0189(8) 0.0190(8) 0.0154(8) -0.0034(7) -0.0033(7) -0.0047(7)
F56 0.0232(5) 0.0181(5) 0.0240(5) 0.0002(4) -0.0015(4) -0.0010(4)

loop_
_atom_type_symbol
_atom_type_description
_atom_type_scat_dispersion_real
_atom_type_scat_dispersion_imag
_atom_type_scat_source
C C 0.0181 0.0091 'International Tables Vol C Tables 4.2.6.8 and 6.1.1.4'
H H 0.0000 0.0000 'International Tables Vol C Tables 4.2.6.8 and 6.1.1.4'
B B 0.0090 0.0039 'International Tables Vol C Tables 4.2.6.8 and 6.1.1.4'
F F 0.0727 0.0534 'International Tables Vol C Tables 4.2.6.8 and 6.1.1.4'
P P 0.2955 0.4335 'International Tables Vol C Tables 4.2.6.8 and 6.1.1.4'

loop_
_geom_angle_atom_site_label_1
_geom_angle_atom_site_label_2
_geom_angle_atom_site_label_3
_geom_angle
C2 B1 C6 108.74(13)
C2 B1 C51 116.84(14)
C6 B1 C51 119.19(14)
C2 B1 C3 99.53(13)
C6 B1 C3 99.80(13)
C51 B1 C3 109.49(13)
C2 C1 C31 127.51(15)
C2 C1 P1 103.06(12)
C31 C1 P1 129.18(12)
C3 P1 C11 126.13(7)
C3 P1 C1 94.25(7)
C11 P1 C1 122.03(7)
C3 P1 C5 91.97(7)
C11 P1 C5 109.66(7)
C1 P1 C5 108.09(7)
C1 C2 B1 115.50(14)
C1 C2 H2 122.2
B1 C2 H2 122.2
C4 C3 B1 116.45(14)
C4 C3 P1 118.19(12)
B1 C3 P1 89.17(10)
C4 C3 H3 110.5
B1 C3 H3 110.5
P1 C3 H3 110.5
C3 C4 H4A 109.5
C3 C4 H4B 109.5
H4A C4 H4B 109.5
C3 C4 H4C 109.5
H4A C4 H4C 109.5
H4B C4 H4C 109.5
C6 C5 C41 125.02(15)
C6 C5 P1 104.85(12)
C41 C5 P1 129.24(12)
C5 C6 B1 113.34(14)
C5 C6 H6 123.3
B1 C6 H6 123.3
C12 C11 C16 118.27(14)
C12 C11 P1 118.98(12)
C16 C11 P1 119.97(12)
C13 C12 C11 117.44(14)
C13 C12 C17 113.34(14)
C11 C12 C17 127.94(14)
C14 C13 C12 123.88(15)
C14 C13 H13 118.1
C12 C13 H13 118.1
C13 C14 C15 116.19(15)
C13 C14 C21 121.60(15)
C15 C14 C21 121.82(15)
C14 C15 C16 123.99(15)
C14 C15 H15 118.0
C16 C15 H15 118.0
C15 C16 C11 117.61(15)
C15 C16 C25 112.82(14)
C11 C16 C25 128.97(14)
C20 C17 C19 107.24(14)
C20 C17 C18 106.26(14)
C19 C17 C18 108.21(14)
C20 C17 C12 118.14(14)
C19 C17 C12 112.58(14)
C18 C17 C12 103.84(13)
C17 C18 H18A 109.5
C17 C18 H18B 109.5
H18A C18 H18B 109.5
C17 C18 H18C 109.5
H18A C18 H18C 109.5
H18B C18 H18C 109.5
C17 C19 H19A 109.5
C17 C19 H19B 109.5
H19A C19 H19B 109.5
C17 C19 H19C 109.5
H19A C19 H19C 109.5
H19B C19 H19C 109.5
C17 C20 H20A 109.5
C17 C20 H20B 109.5
H20A C20 H20B 109.5
C17 C20 H20C 109.5
H20A C20 H20C 109.5
H20B C20 H20C 109.5
C24 C21 C14 111.84(14)
C24 C21 C22 107.96(15)
C14 C21 C22 110.61(14)
C24 C21 C23 108.96(17)
C14 C21 C23 108.28(14)
C22 C21 C23 109.15(16)
C21 C22 H22A 109.5
C21 C22 H22B 109.5
H22A C22 H22B 109.5
C21 C22 H22C 109.5
H22A C22 H22C 109.5
H22B C22 H22C 109.5
C21 C23 H23A 109.5
C21 C23 H23B 109.5
H23A C23 H23B 109.5
C21 C23 H23C 109.5
H23A C23 H23C 109.5
H23B C23 H23C 109.5
C21 C24 H24A 109.5
C21 C24 H24B 109.5
H24A C24 H24B 109.5
C21 C24 H24C 109.5
H24A C24 H24C 109.5
H24B C24 H24C 109.5
C28 C25 C27 107.08(13)
C28 C25 C26 106.66(13)
C27 C25 C26 108.33(13)
C28 C25 C16 117.60(13)
C27 C25 C16 112.18(13)
C26 C25 C16 104.52(13)
C25 C26 H26A 109.5
C25 C26 H26B 109.5
H26A C26 H26B 109.5
C25 C26 H26C 109.5
H26A C26 H26C 109.5
H26B C26 H26C 109.5
C25 C27 H27A 109.5
C25 C27 H27B 109.5
H27A C27 H27B 109.5
C25 C27 H27C 109.5
H27A C27 H27C 109.5
H27B C27 H27C 109.5
C25 C28 H28A 109.5
C25 C28 H28B 109.5
H28A C28 H28B 109.5
C25 C28 H28C 109.5
H28A C28 H28C 109.5
H28B C28 H28C 109.5
C32 C31 C36 117.62(15)
C32 C31 C1 123.47(15)
C36 C31 C1 118.78(15)
C33 C32 C31 121.37(16)
C33 C32 H32 119.3
C31 C32 H32 119.3
C34 C33 C32 120.19(17)
C34 C33 H33 119.9
C32 C33 H33 119.9
C33 C34 C35 119.13(16)
C33 C34 H34 120.4
C35 C34 H34 120.4
C36 C35 C34 120.76(16)
C36 C35 H35 119.6
C34 C35 H35 119.6
C35 C36 C31 120.85(16)
C35 C36 H36 119.6
C31 C36 H36 119.6
C42 C41 C46 118.42(15)
C42 C41 C5 121.31(15)
C46 C41 C5 119.83(15)
C43 C42 C41 120.61(17)
C43 C42 H42 119.7
C41 C42 H42 119.7
C44 C43 C42 120.38(17)
C44 C43 H43 119.8
C42 C43 H43 119.8
C45 C44 C43 119.70(16)
C45 C44 H44 120.1
C43 C44 H44 120.1
C44 C45 C46 120.20(17)
C44 C45 H45 119.9
C46 C45 H45 119.9
C45 C46 C41 120.68(17)
C45 C46 H46 119.7
C41 C46 H46 119.7
C56 C51 C52 113.29(15)
C56 C51 B1 125.55(15)
C52 C51 B1 121.02(14)
F52 C52 C53 115.82(15)
F52 C52 C51 119.76(14)
C53 C52 C51 124.42(16)
F53 C53 C54 119.78(15)
F53 C53 C52 120.66(15)
C54 C53 C52 119.56(15)
F54 C54 C53 120.67(15)
F54 C54 C55 120.38(16)
C53 C54 C55 118.94(15)
F55 C55 C54 119.77(15)
F55 C55 C56 120.87(15)
C54 C55 C56 119.35(15)
F56 C56 C51 120.04(14)
F56 C56 C55 115.53(14)
C51 C56 C55 124.42(15)

loop_
_geom_bond_atom_site_label_1
_geom_bond_atom_site_label_2
_geom_bond_distance
B1 C2 1.618(2)
B1 C6 1.621(2)
B1 C51 1.627(2)
B1 C3 1.707(2)
C1 C2 1.338(2)
C1 C31 1.485(2)
C1 P1 1.8412(16)
P1 C3 1.8165(16)
P1 C11 1.8336(16)
P1 C5 1.8473(17)
C2 H2 0.95
C3 C4 1.521(2)
C3 H3 1.0
C4 H4A 0.98
C4 H4B 0.98
C4 H4C 0.98
C5 C6 1.337(2)
C5 C41 1.483(2)
C6 H6 0.95
C11 C12 1.436(2)
C11 C16 1.437(2)
C12 C13 1.396(2)
C12 C17 1.561(2)
C13 C14 1.384(2)
C13 H13 0.95
C14 C15 1.385(2)
C14 C21 1.531(2)
C15 C16 1.394(2)
C15 H15 0.95
C16 C25 1.563(2)
C17 C20 1.532(2)
C17 C19 1.538(2)
C17 C18 1.549(2)
C18 H18A 0.98
C18 H18B 0.98
C18 H18C 0.98
C19 H19A 0.98
C19 H19B 0.98
C19 H19C 0.98
C20 H20A 0.98
C20 H20B 0.98
C20 H20C 0.98
C21 C24 1.530(3)
C21 C22 1.535(2)
C21 C23 1.536(3)
C22 H22A 0.98
C22 H22B 0.98
C22 H22C 0.98
C23 H23A 0.98
C23 H23B 0.98
C23 H23C 0.98
C24 H24A 0.98
C24 H24B 0.98
C24 H24C 0.98
C25 C28 1.529(2)
C25 C27 1.541(2)
C25 C26 1.546(2)
C26 H26A 0.98
C26 H26B 0.98
C26 H26C 0.98
C27 H27A 0.98
C27 H27B 0.98
C27 H27C 0.98
C28 H28A 0.98
C28 H28B 0.98
C28 H28C 0.98
C31 C32 1.393(2)
C31 C36 1.402(2)
C32 C33 1.389(2)
C32 H32 0.95
C33 C34 1.385(3)
C33 H33 0.95
C34 C35 1.386(3)
C34 H34 0.95
C35 C36 1.383(2)
C35 H35 0.95
C36 H36 0.95
C41 C42 1.395(2)
C41 C46 1.400(2)
C42 C43 1.388(2)
C42 H42 0.95
C43 C44 1.386(3)
C43 H43 0.95
C44 C45 1.383(3)
C44 H44 0.95
C45 C46 1.389(2)
C45 H45 0.95
C46 H46 0.95
C51 C56 1.385(2)
C51 C52 1.391(2)
C52 F52 1.3544(19)
C52 C53 1.380(2)
C53 F53 1.3507(19)
C53 C54 1.374(3)
C54 F54 1.3444(19)
C54 C55 1.378(2)
C55 F55 1.3469(19)
C55 C56 1.386(2)
C56 F56 1.3586(19)

loop_
_geom_torsion_atom_site_label_1
_geom_torsion_atom_site_label_2
_geom_torsion_atom_site_label_3
_geom_torsion_atom_site_label_4
_geom_torsion
C2 C1 P1 C3 37.96(12)
C31 C1 P1 C3 -136.63(15)
C2 C1 P1 C11 176.03(10)
C31 C1 P1 C11 1.44(18)
C2 C1 P1 C5 -55.51(12)
C31 C1 P1 C5 129.90(14)
C31 C1 C2 B1 172.22(15)
P1 C1 C2 B1 -2.49(16)
C6 B1 C2 C1 66.75(18)
C51 B1 C2 C1 -154.75(15)
C3 B1 C2 C1 -37.10(18)
C2 B1 C3 C4 176.09(14)
C6 B1 C3 C4 65.01(17)
C51 B1 C3 C4 -60.88(18)
C2 B1 C3 P1 54.72(11)
C6 B1 C3 P1 -56.36(11)
C51 B1 C3 P1 177.75(12)
C11 P1 C3 C4 51.19(16)
C1 P1 C3 C4 -173.35(13)
C5 P1 C3 C4 -65.05(13)
C11 P1 C3 B1 171.04(9)
C1 P1 C3 B1 -53.50(10)
C5 P1 C3 B1 54.80(10)
C3 P1 C5 C6 -40.75(12)
C11 P1 C5 C6 -170.46(11)
C1 P1 C5 C6 54.37(13)
C3 P1 C5 C41 128.68(15)
C11 P1 C5 C41 -1.03(17)
C1 P1 C5 C41 -136.20(14)
C41 C5 C6 B1 -164.83(15)
P1 C5 C6 B1 5.18(16)
C2 B1 C6 C5 -67.95(18)
C51 B1 C6 C5 154.68(15)
C3 B1 C6 C5 35.70(17)
C3 P1 C11 C12 12.56(16)
C1 P1 C11 C12 -111.84(13)
C5 P1 C11 C12 120.39(13)
C3 P1 C11 C16 -148.22(12)
C1 P1 C11 C16 87.37(14)
C5 P1 C11 C16 -40.40(15)
C16 C11 C12 C13 17.5(2)
P1 C11 C12 C13 -143.60(13)
C16 C11 C12 C17 -148.66(16)
P1 C11 C12 C17 50.2(2)
C11 C12 C13 C14 -8.5(2)
C17 C12 C13 C14 159.64(15)
C12 C13 C14 C15 -5.5(2)
C12 C13 C14 C21 -178.52(15)
C13 C14 C15 C16 10.9(2)
C21 C14 C15 C16 -176.08(15)
C14 C15 C16 C11 -1.8(2)
C14 C15 C16 C25 -173.71(15)
C12 C11 C16 C15 -12.7(2)
P1 C11 C16 C15 148.23(12)
C12 C11 C16 C25 157.70(15)
P1 C11 C16 C25 -41.4(2)
C13 C12 C17 C20 -178.20(15)
C11 C12 C17 C20 -11.6(2)
C13 C12 C17 C19 55.90(19)
C11 C12 C17 C19 -137.45(17)
C13 C12 C17 C18 -60.90(17)
C11 C12 C17 C18 105.74(18)
C13 C14 C21 C24 -160.19(17)
C15 C14 C21 C24 27.2(2)
C13 C14 C21 C22 -39.8(2)
C15 C14 C21 C22 147.56(16)
C13 C14 C21 C23 79.7(2)
C15 C14 C21 C23 -92.88(19)
C15 C16 C25 C28 -169.66(14)
C11 C16 C25 C28 19.6(2)
C15 C16 C25 C27 -44.83(19)
C11 C16 C25 C27 144.40(16)
C15 C16 C25 C26 72.33(16)
C11 C16 C25 C26 -98.43(19)
C2 C1 C31 C32 -152.88(17)
P1 C1 C31 C32 20.5(2)
C2 C1 C31 C36 22.8(2)
P1 C1 C31 C36 -163.86(13)
C36 C31 C32 C33 -3.3(2)
C1 C31 C32 C33 172.45(15)
C31 C32 C33 C34 1.1(3)
C32 C33 C34 C35 1.5(3)
C33 C34 C35 C36 -1.8(3)
C34 C35 C36 C31 -0.5(3)
C32 C31 C36 C35 3.0(2)
C1 C31 C36 C35 -172.96(15)
C6 C5 C41 C42 122.35(19)
P1 C5 C41 C42 -45.1(2)
C6 C5 C41 C46 -50.0(2)
P1 C5 C41 C46 142.52(14)
C46 C41 C42 C43 -0.4(2)
C5 C41 C42 C43 -172.79(15)
C41 C42 C43 C44 -0.1(3)
C42 C43 C44 C45 0.2(3)
C43 C44 C45 C46 0.1(3)
C44 C45 C46 C41 -0.6(3)
C42 C41 C46 C45 0.7(2)
C5 C41 C46 C45 173.27(15)
C2 B1 C51 C56 -149.08(16)
C6 B1 C51 C56 -15.0(2)
C3 B1 C51 C56 98.83(18)
C2 B1 C51 C52 35.5(2)
C6 B1 C51 C52 169.55(15)
C3 B1 C51 C52 -76.58(18)
C56 C51 C52 F52 -177.78(14)
B1 C51 C52 F52 -1.8(2)
C56 C51 C52 C53 1.2(2)
B1 C51 C52 C53 177.18(16)
F52 C52 C53 F53 -0.7(2)
C51 C52 C53 F53 -179.72(15)
F52 C52 C53 C54 179.24(14)
C51 C52 C53 C54 0.2(3)
F53 C53 C54 F54 0.1(2)
C52 C53 C54 F54 -179.84(15)
F53 C53 C54 C55 178.87(15)
C52 C53 C54 C55 -1.0(2)
F54 C54 C55 F55 0.6(2)
C53 C54 C55 F55 -178.24(15)
F54 C54 C55 C56 179.19(14)
C53 C54 C55 C56 0.4(2)
C52 C51 C56 F56 176.53(14)
B1 C51 C56 F56 0.8(2)
C52 C51 C56 C55 -1.9(2)
B1 C51 C56 C55 -177.67(15)
F55 C55 C56 F56 1.3(2)
C54 C55 C56 F56 -177.31(14)
F55 C55 C56 C51 179.82(14)
C54 C55 C56 C51 1.2(3)
